data_7236878
loop_
_publ_author_name
'Di Marcantonio, M.'
'Namanga, J. E.'
'Smetana, V.'
'Gerlitzki, N.'
'Vollkommer, F.'
'Mudring, A.-V.'
'Bacher, G.'
'Nannen, E.'

_publ_section_title
;
 Green-yellow emitting hybrid light emitting electrochemical cell
;
_journal_issue 46
_journal_name_full 'Journal of Materials Chemistry C'
_journal_page_first 12062
_journal_paper_doi 10.1039/C7TC02976D
_journal_volume 5
_journal_year 2017
_chemical_formula_sum 'C16 H12 N2'
_chemical_formula_weight 232.28
_chemical_name_systematic 6-phenyl-2,2'-bipyridine
_space_group_crystal_system monoclinic
_space_group_IT_number 5
_space_group_name_Hall 'C 2y'
_space_group_name_H-M_alt 'C 1 2 1'
_atom_sites_solution_hydrogens geom
_audit_creation_method SHELXL-2014/7
_audit_update_record
;
2016-10-19 deposited with the CCDC.
2017-11-15 downloaded from the CCDC.
;
_cell_angle_alpha 90
_cell_angle_beta 122.238(18)
_cell_angle_gamma 90
_cell_formula_units_Z 4
_cell_length_a 22.148(16)
_cell_length_b 5.489(4)
_cell_length_c 11.950(9)
_cell_measurement_reflns_used 3131
_cell_measurement_temperature 293(2)
_cell_measurement_theta_max 23.532
_cell_measurement_theta_min 3.410
_cell_volume 1228.8(16)
_computing_structure_refinement 'SHELXL-2014/7 (Sheldrick, 2014)'
_diffrn_ambient_temperature 293(2)
_diffrn_measured_fraction_theta_full 0.981
_diffrn_measured_fraction_theta_max 0.981
_diffrn_measurement_device_type 'STOE IPDS'
_diffrn_radiation_type MoK\a
_diffrn_radiation_wavelength 0.71073
_diffrn_reflns_av_R_equivalents 0.0605
_diffrn_reflns_av_unetI/netI 0.1129
_diffrn_reflns_Laue_measured_fraction_full 0.981
_diffrn_reflns_Laue_measured_fraction_max 0.981
_diffrn_reflns_limit_h_max 23
_diffrn_reflns_limit_h_min -24
_diffrn_reflns_limit_k_max 6
_diffrn_reflns_limit_k_min -6
_diffrn_reflns_limit_l_max 13
_diffrn_reflns_limit_l_min -12
_diffrn_reflns_number 3131
_diffrn_reflns_point_group_measured_fraction_full 0.942
_diffrn_reflns_point_group_measured_fraction_max 0.942
_diffrn_reflns_theta_full 23.532
_diffrn_reflns_theta_max 23.532
_diffrn_reflns_theta_min 3.410
_exptl_absorpt_coefficient_mu 0.075
_exptl_absorpt_correction_type empirical
_exptl_crystal_density_diffrn 1.255
_exptl_crystal_density_method 'not measured'
_exptl_crystal_description 'irregular frament'
_exptl_crystal_F_000 488
_exptl_crystal_recrystallization_method 'Re-crystallisation from solvent: Methanol'
_exptl_crystal_size_max 0.1
_exptl_crystal_size_mid 0.1
_exptl_crystal_size_min 0.1
_exptl_transmission_factor_max 0.99
_exptl_transmission_factor_min 0.99
_refine_diff_density_max 0.152
_refine_diff_density_min -0.158
_refine_diff_density_rms 0.034
_refine_ls_abs_structure_details
;
 Flack x determined using 262 quotients [(I+)-(I-)]/[(I+)+(I-)]
 (Parsons, Flack and Wagner, Acta Cryst. B69 (2013) 249-259).
;
_refine_ls_abs_structure_Flack -1.6(10)
_refine_ls_extinction_coef 0.0105(18)
_refine_ls_extinction_expression Fc^*^=kFc[1+0.001xFc^2^\l^3^/sin(2\q)]^-1/4^
_refine_ls_extinction_method 'SHELXL-2014/7 (Sheldrick 2014'
_refine_ls_goodness_of_fit_ref 0.974
_refine_ls_hydrogen_treatment constr
_refine_ls_matrix_type full
_refine_ls_number_parameters 164
_refine_ls_number_reflns 1719
_refine_ls_number_restraints 1
_refine_ls_restrained_S_all 0.973
_refine_ls_R_factor_all 0.1455
_refine_ls_R_factor_gt 0.0580
_refine_ls_shift/su_max 0.000
_refine_ls_shift/su_mean 0.000
_refine_ls_structure_factor_coef Fsqd
_refine_ls_weighting_details 'w=1/[\s^2^(Fo^2^)+(0.0415P)^2^] where P=(Fo^2^+2Fc^2^)/3'
_refine_ls_weighting_scheme calc
_refine_ls_wR_factor_gt 0.0953
_refine_ls_wR_factor_ref 0.1189
_reflns_Friedel_coverage 0.710
_reflns_Friedel_fraction_full 0.892
_reflns_Friedel_fraction_max 0.892
_reflns_number_gt 919
_reflns_number_total 1719
_reflns_threshold_expression 'I > 2\s(I)'
_cod_data_source_file c7tc02976d2.cif
_cod_data_source_block Jude2a_0m
_cod_original_cell_volume 1228.9(16)
_cod_original_sg_symbol_H-M 'C 2'
_cod_database_code 7236878
_shelx_shelxl_version_number 2014/7
_shelx_space_group_comment
;
The symmetry employed for this shelxl refinement is uniquely defined
by the following loop, which should always be used as a source of
symmetry information in preference to the above space-group names.
They are only intended as comments.
;
_exptl_absorpt_special_details 'Blessing, 1995'

loop_
_space_group_symop_operation_xyz
'x, y, z'
'-x, y, -z'
'x+1/2, y+1/2, z'
'-x+1/2, y+1/2, -z'

loop_
_atom_site_label
_atom_site_type_symbol
_atom_site_fract_x
_atom_site_fract_y
_atom_site_fract_z
_atom_site_U_iso_or_equiv
_atom_site_adp_type
_atom_site_occupancy
_atom_site_site_symmetry_order
_atom_site_calc_flag
_atom_site_refinement_flags_posn
_atom_site_refinement_flags_adp
N1 N 0.3653(2) 0.6028(9) 0.3972(5) 0.0462(15) Uani 1 1 d . .
N2 N 0.3755(3) 0.4071(11) 0.1195(5) 0.0699(19) Uani 1 1 d . .
C1 C 0.4547(3) 0.0598(16) 0.1814(8) 0.071(2) Uani 1 1 d . .
H1 H 0.4778 -0.0539 0.1593 0.085 Uiso 1 1 calc R U
C2 C 0.4634(3) 0.0637(15) 0.3036(7) 0.069(2) Uani 1 1 d . .
H2 H 0.4927 -0.0514 0.3665 0.083 Uiso 1 1 calc R U
C3 C 0.4296(4) 0.2349(15) 0.3346(6) 0.062(2) Uani 1 1 d . .
H3 H 0.4362 0.2376 0.4182 0.075 Uiso 1 1 calc R U
C4 C 0.3857(3) 0.4034(12) 0.2401(6) 0.0495(17) Uani 1 1 d . .
C5 C 0.3481(3) 0.5932(13) 0.2704(7) 0.0487(17) Uani 1 1 d . .
C6 C 0.3337(3) 0.7748(13) 0.4303(6) 0.0466(17) Uani 1 1 d . .
C7 C 0.3539(3) 0.7639(15) 0.5715(6) 0.0431(17) Uani 1 1 d . .
C8 C 0.3962(3) 0.5815(13) 0.6540(6) 0.0590(19) Uani 1 1 d . .
H8 H 0.4133 0.4631 0.6220 0.071 Uiso 1 1 calc R U
C9 C 0.4144(3) 0.5688(13) 0.7849(6) 0.062(2) Uani 1 1 d . .
H9 H 0.4438 0.4439 0.8393 0.074 Uiso 1 1 calc R U
C10 C 0.3890(3) 0.7412(16) 0.8342(6) 0.063(2) Uani 1 1 d . .
H10 H 0.3999 0.7305 0.9207 0.075 Uiso 1 1 calc R U
C11 C 0.3481(3) 0.9257(14) 0.7545(7) 0.070(2) Uani 1 1 d . .
H11 H 0.3320 1.0449 0.7878 0.084 Uiso 1 1 calc R U
C12 C 0.3297(3) 0.9398(12) 0.6242(7) 0.063(2) Uani 1 1 d . .
H12 H 0.3011 1.0672 0.5711 0.075 Uiso 1 1 calc R U
C13 C 0.2849(3) 0.9367(12) 0.3378(7) 0.0562(19) Uani 1 1 d . .
H13 H 0.2640 1.0549 0.3624 0.067 Uiso 1 1 calc R U
C14 C 0.2676(3) 0.9220(15) 0.2109(7) 0.066(2) Uani 1 1 d . .
H14 H 0.2346 1.0301 0.1480 0.079 Uiso 1 1 calc R U
C15 C 0.2987(4) 0.7475(15) 0.1747(6) 0.060(2) Uani 1 1 d . .
H15 H 0.2866 0.7344 0.0875 0.072 Uiso 1 1 calc R U
C16 C 0.4096(5) 0.2349(18) 0.0926(7) 0.082(3) Uani 1 1 d . .
H16 H 0.4023 0.2339 0.0083 0.098 Uiso 1 1 calc R U

loop_
_atom_site_aniso_label
_atom_site_aniso_U_11
_atom_site_aniso_U_22
_atom_site_aniso_U_33
_atom_site_aniso_U_23
_atom_site_aniso_U_13
_atom_site_aniso_U_12
N1 0.043(3) 0.051(4) 0.038(3) -0.003(3) 0.018(3) -0.004(4)
N2 0.086(5) 0.079(4) 0.048(4) -0.004(4) 0.037(3) 0.013(4)
C1 0.055(5) 0.081(6) 0.074(6) -0.015(6) 0.033(5) 0.006(5)
C2 0.051(5) 0.084(7) 0.055(5) -0.007(5) 0.018(4) 0.010(5)
C3 0.053(5) 0.075(5) 0.060(5) -0.002(6) 0.031(4) 0.005(5)
C4 0.048(5) 0.054(4) 0.038(4) -0.010(5) 0.017(4) -0.008(5)
C5 0.040(4) 0.051(5) 0.054(5) -0.001(5) 0.024(4) -0.007(5)
C6 0.047(4) 0.044(4) 0.055(5) 0.003(5) 0.031(4) 0.000(4)
C7 0.041(4) 0.036(4) 0.049(4) -0.006(4) 0.022(4) 0.001(4)
C8 0.073(5) 0.053(5) 0.063(5) 0.002(5) 0.045(4) 0.004(5)
C9 0.072(5) 0.062(5) 0.053(5) 0.004(4) 0.035(4) 0.008(5)
C10 0.067(5) 0.067(5) 0.058(5) -0.013(6) 0.035(4) -0.010(5)
C11 0.081(6) 0.065(6) 0.060(5) -0.012(5) 0.036(4) 0.006(6)
C12 0.074(5) 0.052(5) 0.062(5) 0.007(5) 0.036(4) 0.013(5)
C13 0.045(5) 0.052(5) 0.072(5) 0.009(5) 0.031(4) 0.019(4)
C14 0.056(5) 0.071(5) 0.058(5) 0.016(5) 0.023(4) 0.011(5)
C15 0.051(5) 0.081(5) 0.050(4) 0.002(5) 0.027(4) 0.015(5)
C16 0.108(7) 0.096(7) 0.052(5) -0.023(6) 0.050(5) -0.005(6)

loop_
_atom_type_symbol
_atom_type_description
_atom_type_scat_dispersion_real
_atom_type_scat_dispersion_imag
_atom_type_scat_source
C C 0.0033 0.0016 'International Tables Vol C Tables 4.2.6.8 and 6.1.1.4'
H H 0.0000 0.0000 'International Tables Vol C Tables 4.2.6.8 and 6.1.1.4'
N N 0.0061 0.0033 'International Tables Vol C Tables 4.2.6.8 and 6.1.1.4'

loop_
_citation_id
_citation_doi
_citation_year
1 10.1039/C7TC02976D 2017

loop_
_geom_angle_atom_site_label_1
_geom_angle_atom_site_label_2
_geom_angle_atom_site_label_3
_geom_angle
C5 N1 C6 118.3(6)
C4 N2 C16 116.9(6)
C2 C1 C16 116.2(8)
C2 C1 H1 121.9
C16 C1 H1 121.9
C1 C2 C3 120.9(8)
C1 C2 H2 119.5
C3 C2 H2 119.5
C2 C3 C4 119.1(7)
C2 C3 H3 120.5
C4 C3 H3 120.5
N2 C4 C3 122.3(7)
N2 C4 C5 117.1(6)
C3 C4 C5 120.6(6)
N1 C5 C15 122.2(7)
N1 C5 C4 116.0(6)
C15 C5 C4 121.8(6)
N1 C6 C13 121.4(6)
N1 C6 C7 114.2(6)
C13 C6 C7 124.3(7)
C8 C7 C12 117.3(6)
C8 C7 C6 121.3(6)
C12 C7 C6 121.4(7)
C7 C8 C9 121.5(7)
C7 C8 H8 119.2
C9 C8 H8 119.2
C10 C9 C8 120.3(7)
C10 C9 H9 119.9
C8 C9 H9 119.9
C11 C10 C9 119.0(6)
C11 C10 H10 120.5
C9 C10 H10 120.5
C10 C11 C12 121.1(7)
C10 C11 H11 119.5
C12 C11 H11 119.5
C11 C12 C7 120.8(7)
C11 C12 H12 119.6
C7 C12 H12 119.6
C14 C13 C6 119.4(7)
C14 C13 H13 120.3
C6 C13 H13 120.3
C13 C14 C15 120.2(7)
C13 C14 H14 119.9
C15 C14 H14 119.9
C5 C15 C14 118.4(6)
C5 C15 H15 120.8
C14 C15 H15 120.8
N2 C16 C1 124.7(7)
N2 C16 H16 117.7
C1 C16 H16 117.7

loop_
_geom_bond_atom_site_label_1
_geom_bond_atom_site_label_2
_geom_bond_distance
N1 C5 1.352(6)
N1 C6 1.354(7)
N2 C4 1.335(7)
N2 C16 1.352(9)
C1 C2 1.367(8)
C1 C16 1.385(10)
C1 H1 0.9300
C2 C3 1.370(9)
C2 H2 0.9300
C3 C4 1.380(8)
C3 H3 0.9300
C4 C5 1.495(8)
C5 C15 1.374(8)
C6 C13 1.380(8)
C6 C7 1.499(7)
C7 C8 1.366(8)
C7 C12 1.405(8)
C8 C9 1.393(7)
C8 H8 0.9300
C9 C10 1.383(9)
C9 H9 0.9300
C10 C11 1.354(10)
C10 H10 0.9300
C11 C12 1.386(8)
C11 H11 0.9300
C12 H12 0.9300
C13 C14 1.354(7)
C13 H13 0.9300
C14 C15 1.378(9)
C14 H14 0.9300
C15 H15 0.9300
C16 H16 0.9300

loop_
_geom_torsion_atom_site_label_1
_geom_torsion_atom_site_label_2
_geom_torsion_atom_site_label_3
_geom_torsion_atom_site_label_4
_geom_torsion
C16 C1 C2 C3 -0.8(11)
C1 C2 C3 C4 0.7(11)
C16 N2 C4 C3 0.8(10)
C16 N2 C4 C5 -180.0(6)
C2 C3 C4 N2 -0.7(10)
C2 C3 C4 C5 -179.9(6)
C6 N1 C5 C15 -1.6(9)
C6 N1 C5 C4 178.8(5)
N2 C4 C5 N1 -173.0(6)
C3 C4 C5 N1 6.2(8)
N2 C4 C5 C15 7.3(8)
C3 C4 C5 C15 -173.4(7)
C5 N1 C6 C13 0.2(8)
C5 N1 C6 C7 177.6(6)
N1 C6 C7 C8 -5.0(8)
C13 C6 C7 C8 172.3(6)
N1 C6 C7 C12 175.5(6)
C13 C6 C7 C12 -7.2(10)
C12 C7 C8 C9 0.4(9)
C6 C7 C8 C9 -179.2(6)
C7 C8 C9 C10 0.8(10)
C8 C9 C10 C11 -2.0(11)
C9 C10 C11 C12 1.9(11)
C10 C11 C12 C7 -0.7(10)
C8 C7 C12 C11 -0.5(10)
C6 C7 C12 C11 179.1(6)
N1 C6 C13 C14 0.7(9)
C7 C6 C13 C14 -176.4(6)
C6 C13 C14 C15 -0.3(10)
N1 C5 C15 C14 2.0(10)
C4 C5 C15 C14 -178.4(6)
C13 C14 C15 C5 -1.0(10)
C4 N2 C16 C1 -1.0(11)
C2 C1 C16 N2 1.1(12)
